data_7251067
loop_
_publ_author_name
'\<Culig, Matija'
'Nemec, Vinko'
'Bregovi\'c, Nikola'
'Cin\<ci\'c, Dominik'

_publ_section_title
;
 Halopyridinium cations as bifunctional donors of halogen and hydrogen
 bonds in salts with benzenesulfonic and p-toluenesulfonic acids
;
_journal_issue 47
_journal_name_full CrystEngComm
_journal_page_first 7638
_journal_page_last 7643
_journal_paper_doi 10.1039/D5CE00870K
_journal_volume 27
_journal_year 2025
_chemical_formula_moiety 'C6 H5 O3 S, C5 H5 I N'
_chemical_formula_sum 'C11 H10 I N O3 S'
_chemical_formula_weight 363.16
_space_group_crystal_system orthorhombic
_space_group_IT_number 61
_space_group_name_Hall '-P 2ac 2ab'
_space_group_name_H-M_alt 'P b c a'
_atom_sites_solution_hydrogens geom
_audit_creation_method SHELXL-2019/3
_audit_update_record
;
2025-09-02 deposited with the CCDC.	2025-10-23 downloaded from the CCDC.
;
_cell_angle_alpha 90
_cell_angle_beta 90
_cell_angle_gamma 90
_cell_formula_units_Z 8
_cell_length_a 12.5118(7)
_cell_length_b 9.3438(8)
_cell_length_c 21.996(2)
_cell_measurement_reflns_used 2541
_cell_measurement_temperature 295
_cell_measurement_theta_max 29.3070
_cell_measurement_theta_min 2.8360
_cell_volume 2571.5(4)
_computing_structure_refinement 'SHELXL-2019/2 (Sheldrick, 2019)'
_diffrn_ambient_temperature 295
_diffrn_detector_area_resol_mean 16.1285
_diffrn_measured_fraction_theta_full 1.000
_diffrn_measured_fraction_theta_max 0.994
_diffrn_measurement_device_type 'Xcalibur, Sapphire3, Gemini'
_diffrn_radiation_type MoK\a
_diffrn_radiation_wavelength 0.71073
_diffrn_reflns_av_R_equivalents 0.0419
_diffrn_reflns_av_unetI/netI 0.0440
_diffrn_reflns_Laue_measured_fraction_full 1.000
_diffrn_reflns_Laue_measured_fraction_max 0.994
_diffrn_reflns_limit_h_max 15
_diffrn_reflns_limit_h_min -15
_diffrn_reflns_limit_k_max 11
_diffrn_reflns_limit_k_min -8
_diffrn_reflns_limit_l_max 27
_diffrn_reflns_limit_l_min -23
_diffrn_reflns_number 9141
_diffrn_reflns_point_group_measured_fraction_full 1.000
_diffrn_reflns_point_group_measured_fraction_max 0.994
_diffrn_reflns_theta_full 25.242
_diffrn_reflns_theta_max 26.997
_diffrn_reflns_theta_min 2.466
_diffrn_source 'fine-focus sealed X-ray tube'
_exptl_absorpt_coefficient_mu 2.648
_exptl_absorpt_correction_T_max 1.00000
_exptl_absorpt_correction_T_min 0.02866
_exptl_absorpt_correction_type multi-scan
_exptl_absorpt_process_details
;
CrysAlisPro 1.171.40.82a (Rigaku Oxford Diffraction, 2020)
Empirical absorption correction using spherical harmonics,
implemented in SCALE3 ABSPACK scaling algorithm.
;
_exptl_crystal_colour colorless
_exptl_crystal_density_diffrn 1.876
_exptl_crystal_description needle
_exptl_crystal_F_000 1408
_exptl_crystal_size_max 0.60
_exptl_crystal_size_mid 0.13
_exptl_crystal_size_min 0.10
_refine_diff_density_max 0.877
_refine_diff_density_min -0.636
_refine_diff_density_rms 0.113
_refine_ls_extinction_coef 0.0053(3)
_refine_ls_extinction_expression Fc^*^=kFc[1+0.001xFc^2^\l^3^/sin(2\q)]^-1/4^
_refine_ls_extinction_method 'SHELXL-2019/2 (Sheldrick 2019)'
_refine_ls_goodness_of_fit_ref 1.084
_refine_ls_hydrogen_treatment constr
_refine_ls_matrix_type full
_refine_ls_number_parameters 155
_refine_ls_number_reflns 2778
_refine_ls_number_restraints 0
_refine_ls_restrained_S_all 1.084
_refine_ls_R_factor_all 0.0695
_refine_ls_R_factor_gt 0.0436
_refine_ls_shift/su_max 0.001
_refine_ls_shift/su_mean 0.000
_refine_ls_structure_factor_coef Fsqd
_refine_ls_weighting_details 'w=1/[\s^2^(Fo^2^)+(0.0440P)^2^+1.3853P] where P=(Fo^2^+2Fc^2^)/3'
_refine_ls_weighting_scheme calc
_refine_ls_wR_factor_gt 0.0975
_refine_ls_wR_factor_ref 0.1166
_reflns_Friedel_coverage 0.000
_reflns_number_gt 1876
_reflns_number_total 2778
_reflns_threshold_expression 'I > 2\s(I)'
_cod_data_source_file d5ce00870k2.cif
_cod_data_source_block bsa_4IpyH
_cod_depositor_comments 'Adding full bibliography for 7251062--7251071.cif.'
_cod_database_code 7251067
_shelx_shelxl_version_number 2019/3
_shelx_space_group_comment
;
The symmetry employed for this shelxl refinement is uniquely defined
by the following loop, which should always be used as a source of
symmetry information in preference to the above space-group names.
They are only intended as comments.
;

loop_
_space_group_symop_operation_xyz
'x, y, z'
'-x+1/2, -y, z+1/2'
'-x, y+1/2, -z+1/2'
'x+1/2, -y+1/2, -z'
'-x, -y, -z'
'x-1/2, y, -z-1/2'
'x, -y-1/2, z-1/2'
'-x-1/2, y-1/2, z'

loop_
_atom_site_label
_atom_site_type_symbol
_atom_site_fract_x
_atom_site_fract_y
_atom_site_fract_z
_atom_site_U_iso_or_equiv
_atom_site_adp_type
_atom_site_occupancy
_atom_site_site_symmetry_order
_atom_site_calc_flag
_atom_site_refinement_flags_posn
_atom_site_refinement_flags_adp
_atom_site_refinement_flags_occupancy
_atom_site_disorder_assembly
_atom_site_disorder_group
I1 I 0.75413(2) 0.55727(5) 0.42094(2) 0.0540(2) Uani 1 1 d . . . . .
S1 S 0.10002(9) 0.58007(13) 0.38786(6) 0.0389(3) Uani 1 1 d . . . . .
O1 O 0.1649(2) 0.6762(4) 0.42610(14) 0.0458(9) Uani 1 1 d . . . . .
O2 O 0.1548(3) 0.4472(3) 0.37623(17) 0.0570(10) Uani 1 1 d . . . . .
O3 O -0.0070(3) 0.5660(4) 0.41064(17) 0.0574(11) Uani 1 1 d . . . . .
N1 N 0.3758(3) 0.6249(5) 0.43119(19) 0.0479(11) Uani 1 1 d . . . . .
H1 H 0.307749 0.637433 0.433070 0.057 Uiso 1 1 calc R U . . .
C1 C 0.0911(4) 0.6690(5) 0.3170(2) 0.0382(11) Uani 1 1 d . . . . .
C9 C 0.5894(4) 0.5844(5) 0.4266(2) 0.0402(11) Uani 1 1 d . . . . .
C8 C 0.5477(4) 0.7007(5) 0.4570(2) 0.0450(12) Uani 1 1 d . . . . .
H8 H 0.592408 0.765308 0.476656 0.054 Uiso 1 1 calc R U . . .
C7 C 0.4399(4) 0.7192(6) 0.4576(2) 0.0498(13) Uani 1 1 d . . . . .
H7 H 0.410778 0.798919 0.476698 0.060 Uiso 1 1 calc R U . . .
C6 C -0.0048(4) 0.6884(6) 0.2880(3) 0.0536(14) Uani 1 1 d . . . . .
H6 H -0.067420 0.653579 0.305348 0.064 Uiso 1 1 calc R U . . .
C4 C 0.0831(5) 0.8132(6) 0.2075(3) 0.0644(16) Uani 1 1 d . . . . .
H4 H 0.080661 0.862231 0.170727 0.077 Uiso 1 1 calc R U . . .
C10 C 0.5196(4) 0.4870(6) 0.3998(3) 0.0594(16) Uani 1 1 d . . . . .
H10 H 0.545576 0.405606 0.380443 0.071 Uiso 1 1 calc R U . . .
C2 C 0.1820(4) 0.7249(8) 0.2920(3) 0.075(2) Uani 1 1 d . . . . .
H2 H 0.246670 0.716382 0.312455 0.090 Uiso 1 1 calc R U . . .
C11 C 0.4134(4) 0.5130(7) 0.4023(3) 0.0596(16) Uani 1 1 d . . . . .
H11 H 0.366263 0.450418 0.383290 0.072 Uiso 1 1 calc R U . . .
C5 C -0.0083(5) 0.7610(8) 0.2321(3) 0.0715(19) Uani 1 1 d . . . . .
H5 H -0.073114 0.773185 0.212094 0.086 Uiso 1 1 calc R U . . .
C3 C 0.1783(5) 0.7941(8) 0.2363(3) 0.087(2) Uani 1 1 d . . . . .
H3 H 0.241028 0.827569 0.218584 0.104 Uiso 1 1 calc R U . . .

loop_
_atom_site_aniso_label
_atom_site_aniso_U_11
_atom_site_aniso_U_22
_atom_site_aniso_U_33
_atom_site_aniso_U_23
_atom_site_aniso_U_13
_atom_site_aniso_U_12
I1 0.0287(2) 0.0676(3) 0.0656(3) -0.00483(19) -0.00028(14) 0.00506(15)
S1 0.0257(5) 0.0477(8) 0.0431(7) 0.0005(6) -0.0005(5) 0.0012(5)
O1 0.0339(18) 0.059(2) 0.044(2) -0.0072(16) -0.0075(14) 0.0026(18)
O2 0.058(2) 0.043(2) 0.070(3) -0.0008(18) -0.0008(19) 0.0143(19)
O3 0.0275(18) 0.081(3) 0.063(2) 0.010(2) 0.0084(15) -0.0039(19)
N1 0.028(2) 0.061(3) 0.055(3) 0.009(2) -0.0007(18) 0.000(2)
C1 0.036(2) 0.037(3) 0.042(3) -0.003(2) -0.0023(19) 0.005(2)
C9 0.032(2) 0.044(3) 0.045(3) 0.001(2) -0.0021(19) 0.005(2)
C8 0.035(2) 0.048(3) 0.053(3) -0.012(2) -0.006(2) -0.004(2)
C7 0.044(3) 0.055(3) 0.051(3) -0.005(3) 0.004(2) 0.007(3)
C6 0.038(3) 0.054(3) 0.069(4) 0.009(3) -0.009(2) 0.000(3)
C4 0.078(4) 0.067(4) 0.048(3) 0.012(3) -0.006(3) 0.003(4)
C10 0.045(3) 0.050(3) 0.083(4) -0.021(3) -0.005(3) 0.003(3)
C2 0.037(3) 0.127(6) 0.061(4) 0.035(4) 0.002(3) -0.003(3)
C11 0.037(3) 0.060(4) 0.082(4) -0.022(3) -0.007(3) -0.007(3)
C5 0.064(4) 0.074(4) 0.077(5) 0.016(4) -0.027(3) 0.001(3)
C3 0.060(4) 0.127(6) 0.074(5) 0.035(4) 0.016(3) -0.001(4)

loop_
_atom_type_symbol
_atom_type_description
_atom_type_scat_dispersion_real
_atom_type_scat_dispersion_imag
_atom_type_scat_source
C C 0.0033 0.0016 'International Tables Vol C Tables 4.2.6.8 and 6.1.1.4'
H H 0.0000 0.0000 'International Tables Vol C Tables 4.2.6.8 and 6.1.1.4'
N N 0.0061 0.0033 'International Tables Vol C Tables 4.2.6.8 and 6.1.1.4'
O O 0.0106 0.0060 'International Tables Vol C Tables 4.2.6.8 and 6.1.1.4'
S S 0.1246 0.1234 'International Tables Vol C Tables 4.2.6.8 and 6.1.1.4'
I I -0.4742 1.8119 'International Tables Vol C Tables 4.2.6.8 and 6.1.1.4'

loop_
_geom_angle_atom_site_label_1
_geom_angle_atom_site_label_2
_geom_angle_atom_site_label_3
_geom_angle
_geom_angle_site_symmetry_1
_geom_angle_site_symmetry_3
_geom_angle_publ_flag
O3 S1 O2 115.3(2) . . ?
O3 S1 O1 111.7(2) . . ?
O2 S1 O1 111.4(2) . . ?
O3 S1 C1 106.9(2) . . ?
O2 S1 C1 106.1(2) . . ?
O1 S1 C1 104.6(2) . . ?
C11 N1 C7 121.7(4) . . ?
C2 C1 C6 119.4(5) . . ?
C2 C1 S1 118.7(4) . . ?
C6 C1 S1 121.8(4) . . ?
C8 C9 C10 118.9(5) . . ?
C8 C9 I1 120.0(4) . . ?
C10 C9 I1 121.1(4) . . ?
C7 C8 C9 118.7(5) . . ?
N1 C7 C8 120.8(5) . . ?
C1 C6 C5 119.9(5) . . ?
C5 C4 C3 120.3(6) . . ?
C11 C10 C9 118.8(5) . . ?
C1 C2 C3 120.4(5) . . ?
N1 C11 C10 121.1(5) . . ?
C4 C5 C6 119.8(6) . . ?
C4 C3 C2 120.1(6) . . ?

loop_
_geom_bond_atom_site_label_1
_geom_bond_atom_site_label_2
_geom_bond_distance
_geom_bond_site_symmetry_2
_geom_bond_publ_flag
I1 C9 2.081(5) . ?
S1 O3 1.436(3) . ?
S1 O2 1.441(3) . ?
S1 O1 1.474(3) . ?
S1 C1 1.771(5) . ?
N1 C11 1.311(7) . ?
N1 C7 1.325(6) . ?
C1 C2 1.367(7) . ?
C1 C6 1.370(6) . ?
C9 C8 1.378(6) . ?
C9 C10 1.392(7) . ?
C8 C7 1.360(7) . ?
C6 C5 1.405(8) . ?
C4 C5 1.356(8) . ?
C4 C3 1.362(8) . ?
C10 C11 1.352(7) . ?
C2 C3 1.386(8) . ?
